data_4309230
loop_
_publ_author_name
'Thomas M. Klap\"otke'
'Burkhard Krumm'
'Heinrich N\"oth'
'Juan Carlos G\'alvez-Ruiz'
'Kurt Polborn'
'Ingo Schwab'
'Max Suter'

_publ_contact_author
;
      Heinrich N\"oth
      Institut f\"ur anorganische Chemie
      Universit\"at M\"unchen
      Butenandtstr. 5-13 (Haus D)
      81377 M\"unchen
      Bundesrepublik Deutschland
;
_publ_contact_author_email H.Noeth@lrz.uni-muenchen.de
_publ_contact_author_fax '089 2180 77865'
_publ_contact_author_phone '089 2180 77454'
_publ_section_title
;
Kinetic and Donor Stabilization of Organotellurenyl Iodides and Azides
;
_journal_name_full 'Inorganic Chemistry'
_journal_page_first 5254
_journal_page_last 5265
_journal_paper_doi 10.1021/ic048219s
_journal_volume 44
_journal_year 2005
_chemical_formula_sum 'C28 H36 N3 Si3 Te'
_chemical_formula_weight 626.47
_chemical_name_systematic
; 
 ? 
;
_space_group_IT_number 14
_symmetry_cell_setting monoclinic
_symmetry_space_group_name_Hall '-P 2yn'
_symmetry_space_group_name_H-M 'P 1 21/n 1'
_atom_sites_solution_hydrogens geom
_atom_sites_solution_primary direct
_atom_sites_solution_secondary difmap
_audit_creation_method SHELXL-97
_cell_angle_alpha 90.00
_cell_angle_beta 110.38(3)
_cell_angle_gamma 90.00
_cell_formula_units_Z 4
_cell_length_a 15.719(3)
_cell_length_b 10.579(2)
_cell_length_c 20.952(4)
_cell_measurement_temperature 293(2)
_cell_volume 3266.0(12)
_computing_structure_refinement 'SHELXL-97 (Sheldrick, 1997)'
_computing_structure_solution 'SHELXS-97 (Sheldrick, 1990)'
_diffrn_ambient_temperature 293(2)
_diffrn_measured_fraction_theta_full 0.941
_diffrn_measured_fraction_theta_max 0.941
_diffrn_radiation_monochromator graphite
_diffrn_radiation_source 'fine-focus sealed tube'
_diffrn_radiation_type MoK\a
_diffrn_radiation_wavelength 0.71073
_diffrn_reflns_av_R_equivalents 0.0342
_diffrn_reflns_av_sigmaI/netI 0.0296
_diffrn_reflns_limit_h_max 15
_diffrn_reflns_limit_h_min -15
_diffrn_reflns_limit_k_max 11
_diffrn_reflns_limit_k_min -7
_diffrn_reflns_limit_l_max 21
_diffrn_reflns_limit_l_min -22
_diffrn_reflns_number 9427
_diffrn_reflns_theta_full 21.96
_diffrn_reflns_theta_max 21.96
_diffrn_reflns_theta_min 6.81
_exptl_absorpt_coefficient_mu 1.040
_exptl_absorpt_correction_type 'SADABS (Sheldrick, 1996)'
_exptl_crystal_density_diffrn 1.274
_exptl_crystal_density_method 'not measured'
_exptl_crystal_F_000 1276
_refine_diff_density_max 1.269
_refine_diff_density_min -0.583
_refine_diff_density_rms 0.103
_refine_ls_extinction_method none
_refine_ls_goodness_of_fit_ref 0.998
_refine_ls_hydrogen_treatment mixed
_refine_ls_matrix_type full
_refine_ls_number_parameters 316
_refine_ls_number_reflns 3748
_refine_ls_number_restraints 0
_refine_ls_restrained_S_all 0.998
_refine_ls_R_factor_all 0.0650
_refine_ls_R_factor_gt 0.0558
_refine_ls_shift/su_max 0.002
_refine_ls_shift/su_mean 0.000
_refine_ls_structure_factor_coef Fsqd
_refine_ls_weighting_details 'calc w=1/[\s^2^(Fo^2^)+(0.1360P)^2^+9.2467P] where P=(Fo^2^+2Fc^2^)/3'
_refine_ls_weighting_scheme calc
_refine_ls_wR_factor_gt 0.1721
_refine_ls_wR_factor_ref 0.1838
_reflns_number_gt 3239
_reflns_number_total 3748
_reflns_threshold_expression >2sigma(I)
_cod_data_source_file ic048219ssi20041217_092012.cif
_cod_data_source_block monoabs
_cod_original_cell_volume 3266.1(11)
_cod_database_code 4309230

loop_
_symmetry_equiv_pos_as_xyz
'x, y, z'
'-x+1/2, y+1/2, -z+1/2'
'-x, -y, -z'
'x-1/2, -y-1/2, z-1/2'

loop_
_atom_site_label
_atom_site_type_symbol
_atom_site_fract_x
_atom_site_fract_y
_atom_site_fract_z
_atom_site_U_iso_or_equiv
_atom_site_adp_type
_atom_site_occupancy
_atom_site_symmetry_multiplicity
_atom_site_calc_flag
_atom_site_refinement_flags
_atom_site_disorder_assembly
_atom_site_disorder_group
Te1 Te 0.32851(3) 0.62564(5) 0.19182(2) 0.0452(3) Uani 1 1 d . . .
Si1 Si 0.20948(13) 0.49908(19) 0.03733(9) 0.0373(5) Uani 1 1 d . . .
Si2 Si 0.27520(13) 0.3389(2) 0.17287(9) 0.0372(5) Uani 1 1 d . . .
Si3 Si 0.42194(14) 0.4408(2) 0.11195(10) 0.0462(6) Uani 1 1 d . . .
C1A C 0.3068(5) 0.4670(7) 0.1215(3) 0.0355(16) Uani 1 1 d . . .
C8 C 0.0897(5) 0.2634(7) 0.1333(3) 0.0428(18) Uani 1 1 d . . .
H8A H 0.1057 0.2003 0.1087 0.051 Uiso 1 1 calc R . .
C7 C 0.1544(5) 0.3477(7) 0.1692(3) 0.0350(16) Uani 1 1 d . . .
C10 C -0.0239(6) 0.3600(9) 0.1675(4) 0.054(2) Uani 1 1 d . . .
H10A H -0.0835 0.3650 0.1662 0.065 Uiso 1 1 calc R . .
C11 C 0.0402(6) 0.4450(9) 0.2051(4) 0.054(2) Uani 1 1 d . . .
H11A H 0.0240 0.5076 0.2298 0.064 Uiso 1 1 calc R . .
C12 C 0.1264(5) 0.4382(8) 0.2064(4) 0.0441(19) Uani 1 1 d . . .
H12A H 0.1687 0.4958 0.2329 0.053 Uiso 1 1 calc R . .
C19 C 0.5117(6) 0.3951(10) 0.1956(5) 0.064(3) Uani 1 1 d . . .
C1 C 0.2475(5) 0.5865(9) -0.0264(4) 0.050(2) Uani 1 1 d . . .
C9 C 0.0017(6) 0.2680(8) 0.1320(4) 0.052(2) Uani 1 1 d . . .
H9A H -0.0404 0.2086 0.1070 0.063 Uiso 1 1 calc R . .
C6 C 0.2457(6) 0.7173(10) -0.0279(5) 0.067(3) Uani 1 1 d . . .
H6A H 0.2267 0.7608 0.0033 0.080 Uiso 1 1 calc R . .
C2 C 0.2713(6) 0.5253(13) -0.0747(4) 0.075(3) Uani 1 1 d . . .
H2A H 0.2703 0.4375 -0.0762 0.090 Uiso 1 1 calc R . .
C17 C 0.6006(8) 0.2353(16) 0.2735(8) 0.109(5) Uani 1 1 d . . .
H17A H 0.6185 0.1516 0.2832 0.131 Uiso 1 1 calc R . .
C14 C 0.5532(6) 0.4849(12) 0.2445(4) 0.070(3) Uani 1 1 d . . .
H14A H 0.5382 0.5697 0.2356 0.084 Uiso 1 1 calc R . .
C18 C 0.5355(6) 0.2671(12) 0.2098(6) 0.079(3) Uani 1 1 d . . .
H18A H 0.5089 0.2048 0.1778 0.094 Uiso 1 1 calc R . .
C3 C 0.2977(8) 0.594(2) -0.1230(6) 0.116(6) Uani 1 1 d . . .
H3A H 0.3142 0.5538 -0.1563 0.140 Uiso 1 1 calc R . .
C16 C 0.6386(10) 0.330(2) 0.3224(8) 0.134(7) Uani 1 1 d . . .
H16A H 0.6784 0.3090 0.3655 0.160 Uiso 1 1 calc R . .
C5 C 0.2715(8) 0.7849(15) -0.0749(7) 0.098(4) Uani 1 1 d . . .
H5A H 0.2698 0.8728 -0.0750 0.118 Uiso 1 1 calc R . .
C15 C 0.6170(7) 0.4502(19) 0.3065(6) 0.103(5) Uani 1 1 d . . .
H15A H 0.6453 0.5128 0.3379 0.123 Uiso 1 1 calc R . .
C4 C 0.2978(9) 0.726(2) -0.1182(10) 0.126(7) Uani 1 1 d . . .
H4A H 0.3178 0.7731 -0.1477 0.152 Uiso 1 1 calc R . .
N2 N 0.3550(7) 0.8432(7) 0.1263(4) 0.060(2) Uani 1 1 d . . .
N1 N 0.2939(5) 0.7811(8) 0.1284(4) 0.0619(19) Uani 1 1 d . . .
C21 C 0.1159(5) 0.5892(8) 0.0496(4) 0.0453(18) Uani 1 1 d . . .
H21A H 0.0689 0.6027 0.0063 0.068 Uiso 1 1 calc R . .
H21B H 0.1383 0.6692 0.0702 0.068 Uiso 1 1 calc R . .
H21C H 0.0918 0.5424 0.0787 0.068 Uiso 1 1 calc R . .
C20 C 0.1626(6) 0.3484(8) -0.0052(4) 0.053(2) Uani 1 1 d . . .
H20A H 0.1141 0.3657 -0.0472 0.079 Uiso 1 1 calc R . .
H20B H 0.1399 0.2994 0.0240 0.079 Uiso 1 1 calc R . .
H20C H 0.2095 0.3020 -0.0144 0.079 Uiso 1 1 calc R . .
C23 C 0.3465(6) 0.3491(9) 0.2643(4) 0.052(2) Uani 1 1 d . . .
H23A H 0.3295 0.2834 0.2891 0.078 Uiso 1 1 calc R . .
H23B H 0.3378 0.4300 0.2819 0.078 Uiso 1 1 calc R . .
H23C H 0.4092 0.3393 0.2692 0.078 Uiso 1 1 calc R . .
C25 C 0.4654(6) 0.5860(10) 0.0840(4) 0.059(2) Uani 1 1 d . . .
H25A H 0.5234 0.5686 0.0801 0.088 Uiso 1 1 calc R . .
H25B H 0.4719 0.6519 0.1169 0.088 Uiso 1 1 calc R . .
H25C H 0.4235 0.6124 0.0406 0.088 Uiso 1 1 calc R . .
C22 C 0.2920(6) 0.1799(7) 0.1429(4) 0.0499(19) Uani 1 1 d . . .
H22A H 0.2760 0.1171 0.1698 0.075 Uiso 1 1 calc R . .
H22B H 0.3545 0.1696 0.1474 0.075 Uiso 1 1 calc R . .
H22C H 0.2543 0.1704 0.0960 0.075 Uiso 1 1 calc R . .
C24 C 0.4185(7) 0.3113(10) 0.0499(4) 0.068(3) Uani 1 1 d . . .
H24A H 0.4776 0.3011 0.0468 0.102 Uiso 1 1 calc R . .
H24B H 0.3757 0.3329 0.0059 0.102 Uiso 1 1 calc R . .
H24C H 0.4003 0.2337 0.0651 0.102 Uiso 1 1 calc R . .
C27 C 0.0779(7) 0.9467(8) 0.0423(5) 0.065(3) Uani 1 1 d . . .
H27A H 0.1315 0.9112 0.0714 0.078 Uiso 1 1 calc R . .
C28 C 0.0002(8) 0.9296(9) 0.0544(5) 0.066(3) Uani 1 1 d . . .
H28A H -0.0004 0.8807 0.0911 0.080 Uiso 1 1 calc R . .
C26 C 0.0787(7) 1.0153(9) -0.0121(5) 0.062(2) Uani 1 1 d . . .
H26A H 0.1324 1.0252 -0.0209 0.074 Uiso 1 1 calc R . .
N3 N 0.4115(7) 0.9089(9) 0.1204(5) 0.082(3) Uani 1 1 d . . .

loop_
_atom_site_aniso_label
_atom_site_aniso_U_11
_atom_site_aniso_U_22
_atom_site_aniso_U_33
_atom_site_aniso_U_23
_atom_site_aniso_U_13
_atom_site_aniso_U_12
Te1 0.0405(4) 0.0529(4) 0.0432(4) -0.0089(2) 0.0160(3) -0.0081(2)
Si1 0.0338(11) 0.0460(12) 0.0310(10) 0.0028(8) 0.0099(8) 0.0044(9)
Si2 0.0322(12) 0.0480(12) 0.0306(10) 0.0032(9) 0.0097(8) 0.0038(9)
Si3 0.0357(12) 0.0658(15) 0.0395(11) 0.0119(10) 0.0163(9) 0.0134(10)
C1A 0.036(4) 0.038(4) 0.035(4) -0.003(3) 0.015(3) -0.001(3)
C8 0.043(5) 0.049(4) 0.032(4) 0.001(3) 0.008(3) 0.001(4)
C7 0.032(4) 0.042(4) 0.030(4) 0.002(3) 0.010(3) -0.003(3)
C10 0.036(5) 0.075(6) 0.048(5) 0.004(4) 0.009(4) -0.002(4)
C11 0.047(5) 0.067(6) 0.052(5) -0.009(4) 0.024(4) 0.003(4)
C12 0.037(5) 0.055(5) 0.041(4) -0.011(4) 0.015(3) -0.002(4)
C19 0.038(5) 0.103(8) 0.059(6) 0.036(5) 0.027(4) 0.019(5)
C1 0.027(4) 0.078(6) 0.041(4) 0.021(4) 0.007(3) 0.007(4)
C9 0.044(5) 0.055(5) 0.050(5) 0.000(4) 0.006(4) -0.010(4)
C6 0.035(5) 0.091(7) 0.067(6) 0.035(5) 0.007(4) 0.001(4)
C2 0.041(5) 0.141(10) 0.047(5) 0.028(6) 0.021(4) 0.021(6)
C17 0.055(7) 0.143(13) 0.133(11) 0.101(11) 0.037(8) 0.027(8)
C14 0.038(5) 0.116(8) 0.050(5) 0.010(6) 0.008(4) -0.013(5)
C18 0.035(5) 0.111(9) 0.095(7) 0.052(7) 0.029(5) 0.020(5)
C3 0.053(7) 0.24(2) 0.060(7) 0.048(10) 0.030(5) 0.044(10)
C16 0.070(9) 0.206(19) 0.095(10) 0.079(12) -0.010(7) -0.037(11)
C5 0.051(7) 0.137(11) 0.118(10) 0.078(9) 0.042(7) 0.017(7)
C15 0.048(6) 0.188(15) 0.057(6) 0.036(8) 0.000(5) -0.025(8)
C4 0.047(7) 0.196(18) 0.139(14) 0.118(14) 0.036(8) 0.027(9)
N2 0.073(6) 0.041(4) 0.055(4) 0.002(3) 0.008(4) 0.007(4)
N1 0.049(5) 0.057(5) 0.071(5) 0.007(4) 0.009(4) 0.009(4)
C21 0.031(4) 0.052(4) 0.048(4) 0.004(4) 0.007(3) 0.001(3)
C20 0.056(5) 0.061(5) 0.036(4) -0.008(4) 0.008(4) -0.001(4)
C23 0.041(5) 0.079(6) 0.035(4) 0.010(4) 0.013(3) -0.008(4)
C25 0.044(5) 0.088(6) 0.052(5) 0.030(5) 0.025(4) 0.017(4)
C22 0.050(5) 0.046(4) 0.059(5) 0.010(4) 0.026(4) 0.013(4)
C24 0.068(6) 0.084(7) 0.060(5) 0.008(5) 0.033(5) 0.033(5)
C27 0.065(7) 0.045(5) 0.063(6) -0.008(4) -0.005(5) 0.015(4)
C28 0.082(8) 0.050(5) 0.059(5) -0.010(4) 0.014(5) -0.003(5)
C26 0.058(6) 0.062(6) 0.064(6) -0.018(5) 0.021(5) 0.002(5)
N3 0.093(7) 0.066(5) 0.100(7) 0.007(5) 0.050(6) -0.010(5)

loop_
_atom_type_symbol
_atom_type_description
_atom_type_scat_dispersion_real
_atom_type_scat_dispersion_imag
_atom_type_scat_source
C C 0.0033 0.0016 'International Tables Vol C Tables 4.2.6.8 and 6.1.1.4'
H H 0.0000 0.0000 'International Tables Vol C Tables 4.2.6.8 and 6.1.1.4'
N N 0.0061 0.0033 'International Tables Vol C Tables 4.2.6.8 and 6.1.1.4'
Si Si 0.0817 0.0704 'International Tables Vol C Tables 4.2.6.8 and 6.1.1.4'
Te Te -0.5308 1.6751 'International Tables Vol C Tables 4.2.6.8 and 6.1.1.4'

loop_
_geom_angle_atom_site_label_1
_geom_angle_atom_site_label_2
_geom_angle_atom_site_label_3
_geom_angle
_geom_angle_site_symmetry_1
_geom_angle_site_symmetry_3
_geom_angle_publ_flag
N1 Te1 C1A 103.5(3) . . ?
C21 Si1 C20 108.0(4) . . ?
C21 Si1 C1 108.1(4) . . ?
C20 Si1 C1 104.7(4) . . ?
C21 Si1 C1A 112.5(3) . . ?
C20 Si1 C1A 110.3(4) . . ?
C1 Si1 C1A 112.9(3) . . ?
C22 Si2 C23 107.3(4) . . ?
C22 Si2 C7 107.1(4) . . ?
C23 Si2 C7 106.2(3) . . ?
C22 Si2 C1A 111.1(3) . . ?
C23 Si2 C1A 111.1(3) . . ?
C7 Si2 C1A 113.7(3) . . ?
C25 Si3 C24 108.1(4) . . ?
C25 Si3 C19 105.4(4) . . ?
C24 Si3 C19 106.7(5) . . ?
C25 Si3 C1A 112.3(4) . . ?
C24 Si3 C1A 112.2(4) . . ?
C19 Si3 C1A 111.6(3) . . ?
Si2 C1A Si3 113.6(4) . . ?
Si2 C1A Si1 111.4(3) . . ?
Si3 C1A Si1 114.3(3) . . ?
Si2 C1A Te1 100.1(3) . . ?
Si3 C1A Te1 104.6(3) . . ?
Si1 C1A Te1 111.8(3) . . ?
C7 C8 C9 122.6(8) . . ?
C8 C7 C12 115.8(7) . . ?
C8 C7 Si2 122.7(6) . . ?
C12 C7 Si2 121.4(5) . . ?
C9 C10 C11 118.8(8) . . ?
C12 C11 C10 120.5(8) . . ?
C11 C12 C7 122.3(7) . . ?
C14 C19 C18 118.7(9) . . ?
C14 C19 Si3 121.2(8) . . ?
C18 C19 Si3 120.0(9) . . ?
C2 C1 C6 118.0(9) . . ?
C2 C1 Si1 122.1(8) . . ?
C6 C1 Si1 119.8(7) . . ?
C10 C9 C8 119.9(8) . . ?
C1 C6 C5 121.5(12) . . ?
C1 C2 C3 120.6(14) . . ?
C18 C17 C16 120.0(14) . . ?
C19 C14 C15 120.9(13) . . ?
C17 C18 C19 118.8(13) . . ?
C4 C3 C2 117.0(13) . . ?
C15 C16 C17 119.5(12) . . ?
C4 C5 C6 119.8(15) . . ?
C16 C15 C14 121.8(15) . . ?
C5 C4 C3 123.0(13) . . ?
N3 N2 N1 175.4(9) . . ?
N2 N1 Te1 115.7(6) . . ?
C28 C27 C26 120.4(9) . . ?
C27 C28 C26 119.8(9) . 3_575 ?
C27 C26 C28 119.9(9) . 3_575 ?

loop_
_geom_bond_atom_site_label_1
_geom_bond_atom_site_label_2
_geom_bond_distance
_geom_bond_site_symmetry_2
_geom_bond_publ_flag
Te1 N1 2.064(8) . ?
Te1 C1A 2.181(7) . ?
Si1 C21 1.845(8) . ?
Si1 C20 1.849(8) . ?
Si1 C1 1.885(8) . ?
Si1 C1A 1.919(7) . ?
Si2 C22 1.846(8) . ?
Si2 C23 1.855(7) . ?
Si2 C7 1.876(7) . ?
Si2 C1A 1.902(7) . ?
Si3 C25 1.857(9) . ?
Si3 C24 1.877(10) . ?
Si3 C19 1.890(9) . ?
Si3 C1A 1.909(7) . ?
C8 C7 1.365(10) . ?
C8 C9 1.374(12) . ?
C7 C12 1.399(11) . ?
C10 C9 1.368(12) . ?
C10 C11 1.375(12) . ?
C11 C12 1.346(11) . ?
C19 C14 1.383(15) . ?
C19 C18 1.409(15) . ?
C1 C2 1.359(13) . ?
C1 C6 1.383(14) . ?
C6 C5 1.388(15) . ?
C2 C3 1.422(18) . ?
C17 C18 1.409(16) . ?
C17 C16 1.41(2) . ?
C14 C15 1.386(15) . ?
C3 C4 1.40(3) . ?
C16 C15 1.32(2) . ?
C5 C4 1.28(2) . ?
N2 N3 1.168(12) . ?
N2 N1 1.177(12) . ?
C27 C28 1.344(15) . ?
C27 C26 1.355(14) . ?
C28 C26 1.377(14) 3_575 ?
C26 C28 1.377(14) 3_575 ?
